data_9004078
loop_
_publ_author_name
'Grice, J. D.'
'Ferguson, R. B.'

_publ_section_title
;
 Crystal structure refinement of millerite (B-NiS)
;
_journal_name_full 'The Canadian Mineralogist'
_journal_page_first 248
_journal_page_last 252
_journal_volume 12
_journal_year 1974
_chemical_formula_sum 'Ni S'
_chemical_name_mineral Millerite
_space_group_IT_number 160
_symmetry_space_group_name_Hall 'R 3 -2"'
_symmetry_space_group_name_H-M 'R 3 m :H'
_cell_angle_alpha 90
_cell_angle_beta 90
_cell_angle_gamma 120
_cell_length_a 9.6071
_cell_length_b 9.6071
_cell_length_c 3.1434
_cell_formula_units_Z 9
_cell_volume 251.255
_database_code_amcsd 0005097
_exptl_crystal_density_diffrn 5.398
_cod_original_sg_symbol_H-M 'R 3 m'
_cod_database_code 9004078

loop_
_space_group_symop_operation_xyz
x,y,z
2/3+x,1/3+y,1/3+z
1/3+x,2/3+y,2/3+z
x,x-y,z
2/3+x,1/3+x-y,1/3+z
1/3+x,2/3+x-y,2/3+z
-y,-x,z
2/3-y,1/3-x,1/3+z
1/3-y,2/3-x,2/3+z
-x+y,y,z
2/3-x+y,1/3+y,1/3+z
1/3-x+y,2/3+y,2/3+z
-y,x-y,z
2/3-y,1/3+x-y,1/3+z
1/3-y,2/3+x-y,2/3+z
-x+y,-x,z
2/3-x+y,1/3-x,1/3+z
1/3-x+y,2/3-x,2/3+z

loop_
_atom_site_label
_atom_site_fract_x
_atom_site_fract_y
_atom_site_fract_z
_atom_site_U_iso_or_equiv
Ni 0.91225 -0.91225 0.47546 0.05600
S 0.11224 -0.11224 0.00000 0.06600

loop_
_cod_related_entry_id
_cod_related_entry_database
_cod_related_entry_code
1 AMCSD 0005097
